data_2000022
loop_
_publ_author_name
'Venkataraman, D.'
'Rayburn, Lori L.'
'Hill, Laurie I.'
'Jin, Song'
'Malik, Abds-Sami'
'Turneau, Kevin J.'
'DiSalvo, Francis J.'

_publ_section_title
;
 An Improved High Yield Synthesis Procedure and Reactivity of
 W~6~S~8~(4-tert-butylpyridine)~6~
;
_journal_issue 4
_journal_name_full 'Inorganic Chemistry'
_journal_page_first 828
_journal_page_last 830
_journal_paper_doi 10.1021/ic980967s
_journal_volume 38
_journal_year 1999
_chemical_formula_sum 'C48 H102 P6 S8 W6'
_space_group_IT_number 148
_symmetry_cell_setting rhombohedral
_symmetry_space_group_name_Hall '-R 3'
_symmetry_space_group_name_H-M 'R -3 :H'
_cell_angle_alpha 90
_cell_angle_beta 90
_cell_angle_gamma 120
_cell_formula_units_Z 3
_cell_length_a 17.481(3)
_cell_length_b 17.481(3)
_cell_length_c 19.935(4)
_cell_volume 5275.692
_diffrn_ambient_temperature ?
_exptl_crystal_colour red-brown
_exptl_crystal_density_diffrn 2.084
_exptl_crystal_description blocks
_refine_ls_R_factor_gt 0.0402
_refine_ls_wR_factor_gt 0.0402
_cod_original_sg_symbol_H-M 'R -3'
_cod_database_code 2000022

loop_
_symmetry_equiv_pos_site_id
_symmetry_equiv_pos_as_xyz
1 x,y,z
2 -y,x-y,z
3 -x+y,-x,z
4 -1/3+x,1/3+y,1/3+z
5 -1/3-y,1/3+x-y,1/3+z
6 -1/3-x+y,1/3-x,1/3+z
7 1/3+x,-1/3+y,-1/3+z
8 -1/3+y,1/3-x+y,1/3-z
9 -1/3+x-y,1/3+x,1/3-z
10 -x,-y,-z
11 y,-x+y,-z
12 x-y,x,-z
13 1/3-x,-1/3-y,-1/3-z
14 1/3+y,-1/3-x+y,-1/3-z
15 1/3+x-y,-1/3+x,-1/3-z
16 -1/3-x,1/3-y,1/3-z
17 1/3-y,-1/3+x-y,-1/3+z
18 1/3-x+y,-1/3-x,-1/3+z

loop_
_atom_site_label
_atom_site_type_symbol
_atom_site_fract_x
_atom_site_fract_y
_atom_site_fract_z
W1 W 0.39886(2) 0.63144(2) 0.72141(1)
S1 S 0.33330 0.66670 0.81721(15)
S2 S 0.51734(11) 0.78669(11) 0.71705(9)
P1 P 0.48325(13) 0.57913(13) 0.79243(10)
C1 C 0.5839(5) 0.6659(6) 0.8325(5)
H1 H 0.6140(5) 0.6388(6) 0.8544(5)
H2 H 0.6230(5) 0.7052(6) 0.7980(5)
C2 C 0.5675(7) 0.7204(7) 0.8839(5)
H3 H 0.6228(7) 0.7642(7) 0.9027(5)
H4 H 0.5301(7) 0.6824(7) 0.9189(5)
H5 H 0.5392(7) 0.7489(7) 0.8625(5)
C3 C 0.5256(6) 0.5168(6) 0.7474(5)
H6 H 0.5658(6) 0.5544(6) 0.7128(5)
H7 H 0.5595(6) 0.5028(6) 0.7785(5)
C4 C 0.4553(7) 0.4308(6) 0.7147(5)
H8 H 0.4835(7) 0.4028(6) 0.6924(5)
H9 H 0.4223(7) 0.4437(6) 0.6827(5)
H10 H 0.4160(7) 0.3920(6) 0.7486(5)
C5 C 0.4192(5) 0.5062(5) 0.8608(4)
H11 H 0.3610(5) 0.4920(5) 0.8682(4)
C6 C 0.4633(7) 0.4689(7) 0.9058(5)
H12 H 0.4223(7) 0.4318(7) 0.9395(5)
H13 H 0.5141(7) 0.5166(7) 0.9270(5)
H14 H 0.4813(7) 0.4349(7) 0.8792(5)
C7? C 0.6417(39) 0.3884(32) 0.7433(27)
C8? C 0.5887(26) 0.3156(41) 0.7494(26)
C9? C 0.6578(62) 0.3932(39) 0.6876(18)
C10? C 0.5980(26) 0.3231(60) 0.6871(16)
W1A* W 0.36856(2) 0.76742(2) 0.72141(1)
W1B* W 0.23258(2) 0.60114(2) 0.72141(1)
W1G* W 0.29811(2) 0.56591(2) 0.61192(1)
W1H* W 0.43409(2) 0.73219(2) 0.61192(1)
W1O* W 0.26781(2) 0.70189(2) 0.61192(1)
S2B* S 0.26935(11) 0.48266(11) 0.71705(9)
S2A* S 0.21331(11) 0.73065(11) 0.71705(9)
S2O* S 0.14933(11) 0.54664(11) 0.61628(9)
S1O* S 0.33337 0.66663 0.51612(15)
S2H* S 0.39732(11) 0.85067(11) 0.61628(9)
P1O* P 0.18342(13) 0.75420(13) 0.5409(1)
C1O* C 0.08277(50) 0.66743(60) 0.50083(50)
H1O* H 0.05267(50) 0.69453(60) 0.47893(50)
H2O* H 0.04367(50) 0.62813(60) 0.53533(50)
C2O* C 0.09917(70) 0.61293(70) 0.44943(50)
H3O* H 0.04387(70) 0.56913(70) 0.43063(50)
H4O* H 0.13657(70) 0.65093(70) 0.41443(50)
H5O* H 0.12747(70) 0.58443(70) 0.47083(50)
C3O* C 0.14107(60) 0.81653(60) 0.58593(50)
H6O* H 0.10087(60) 0.77893(60) 0.62053(50)
H7O* H 0.10717(60) 0.83053(60) 0.55483(50)
C4O* C 0.21137(70) 0.90253(60) 0.61863(50)
H8O* H 0.18317(70) 0.93053(60) 0.64093(50)
H9O* H 0.24437(70) 0.88963(60) 0.65063(50)
H10O* H 0.25067(70) 0.94133(60) 0.58473(50)
C5O* C 0.24747(50) 0.82713(50) 0.47253(40)
H11O* H 0.30567(50) 0.84133(50) 0.46513(40)
C6O* C 0.20337(70) 0.86443(70) 0.42753(50)
H12O* H 0.24437(70) 0.90153(70) 0.39383(50)
H13O* H 0.15257(70) 0.81673(70) 0.40633(50)
H14O* H 0.18537(70) 0.89843(70) 0.45413(50)
P1A* P 0.42087(13) 0.90412(13) 0.79243(10)
C1A* C 0.3341(5) 0.9180(6) 0.8325(5)
H1A* H 0.3612(5) 0.9752(6) 0.8544(5)
H2A* H 0.2948(5) 0.9178(6) 0.7980(5)
C2A* C 0.2796(7) 0.8471(7) 0.8839(5)
H3A* H 0.2358(7) 0.8586(7) 0.9027(5)
H4A* H 0.3176(7) 0.8477(7) 0.9189(5)
H5A* H 0.2511(7) 0.7903(7) 0.8625(5)
C3A* C 0.4832(6) 1.0088(6) 0.7474(5)
H6A* H 0.4456(6) 1.0114(6) 0.7128(5)
H7A* H 0.4972(6) 1.0567(6) 0.7785(5)
C4A* C 0.5692(7) 1.0245(6) 0.7147(5)
H8A* H 0.5972(7) 1.0807(6) 0.6924(5)
H9A* H 0.5563(7) 0.9786(6) 0.6827(5)
H10A* H 0.6080(7) 1.0240(6) 0.7486(5)
C5A* C 0.4938(5) 0.9130(5) 0.8608(4)
H11A* H 0.5080(5) 0.8690(5) 0.8682(4)
C6A* C 0.5311(7) 0.9944(7) 0.9058(5)
H12A* H 0.5682(7) 0.9905(7) 0.9395(5)
H13A* H 0.4834(7) 0.9975(7) 0.9270(5)
H14A* H 0.5651(7) 1.0464(7) 0.8792(5)
S2G* S 0.45336(11) 0.60268(11) 0.61628(9)
P1G* P 0.24580(13) 0.42921(13) 0.5409(1)
C1G* C 0.33257(50) 0.41533(60) 0.50083(50)
H1G* H 0.30547(50) 0.35813(60) 0.47893(50)
H2G* H 0.37187(50) 0.41553(60) 0.53533(50)
C2G* C 0.38707(70) 0.48623(70) 0.44943(50)
H3G* H 0.43087(70) 0.47473(70) 0.43063(50)
H4G* H 0.34907(70) 0.48563(70) 0.41443(50)
H5G* H 0.41557(70) 0.54303(70) 0.47083(50)
C3G* C 0.18347(60) 0.32453(60) 0.58593(50)
H6G* H 0.22107(60) 0.32193(60) 0.62053(50)
H7G* H 0.16947(60) 0.27663(60) 0.55483(50)
C4G* C 0.09747(70) 0.30883(60) 0.61863(50)
H8G* H 0.06947(70) 0.25263(60) 0.64093(50)
H9G* H 0.11037(70) 0.35473(60) 0.65063(50)
H10G* H 0.05867(70) 0.30933(60) 0.58473(50)
C5G* C 0.17287(50) 0.42033(50) 0.47253(40)
H11G* H 0.15867(50) 0.46433(50) 0.46513(40)
C6G* C 0.13557(70) 0.33893(70) 0.42753(50)
H12G* H 0.09847(70) 0.34283(70) 0.39383(50)
H13G* H 0.18327(70) 0.33583(70) 0.40633(50)
H14G* H 0.10157(70) 0.28693(70) 0.45413(50)
P1H* P 0.57079(13) 0.81658(13) 0.5409(1)
C1H* C 0.58467(50) 0.91723(60) 0.50083(50)
H1H* H 0.64187(50) 0.94733(60) 0.47893(50)
H2H* H 0.58447(50) 0.95633(60) 0.53533(50)
C2H* C 0.51377(70) 0.90083(70) 0.44943(50)
H3H* H 0.52527(70) 0.95613(70) 0.43063(50)
H4H* H 0.51437(70) 0.86343(70) 0.41443(50)
H5H* H 0.45697(70) 0.87253(70) 0.47083(50)
C3H* C 0.67547(60) 0.85893(60) 0.58593(50)
H6H* H 0.67807(60) 0.89913(60) 0.62053(50)
H7H* H 0.72337(60) 0.89283(60) 0.55483(50)
C4H* C 0.69117(70) 0.78863(60) 0.61863(50)
H8H* H 0.74737(70) 0.81683(60) 0.64093(50)
H9H* H 0.64527(70) 0.75563(60) 0.65063(50)
H10H* H 0.69067(70) 0.74933(60) 0.58473(50)
C5H* C 0.57967(50) 0.75253(50) 0.47253(40)
H11H* H 0.53567(50) 0.69433(50) 0.46513(40)
C6H* C 0.66107(70) 0.79663(70) 0.42753(50)
H12H* H 0.65717(70) 0.75563(70) 0.39383(50)
H13H* H 0.66417(70) 0.84743(70) 0.40633(50)
H14H* H 0.71307(70) 0.81463(70) 0.45413(50)
P1B* P 0.09588(13) 0.51675(13) 0.79243(10)
C1B* C 0.0820(5) 0.4161(6) 0.8325(5)
H1B* H 0.0248(5) 0.3860(6) 0.8544(5)
H2B* H 0.0822(5) 0.3770(6) 0.7980(5)
C2B* C 0.1529(7) 0.4325(7) 0.8839(5)
H3B* H 0.1414(7) 0.3772(7) 0.9027(5)
H4B* H 0.1523(7) 0.4699(7) 0.9189(5)
H5B* H 0.2097(7) 0.4608(7) 0.8625(5)
C3B* C -0.0088(6) 0.4744(6) 0.7474(5)
H6B* H -0.0114(6) 0.4342(6) 0.7128(5)
H7B* H -0.0567(6) 0.4405(6) 0.7785(5)
C4B* C -0.0245(7) 0.5447(6) 0.7147(5)
H8B* H -0.0807(7) 0.5165(6) 0.6924(5)
H9B* H 0.0214(7) 0.5777(6) 0.6827(5)
H10B* H -0.0240(7) 0.5840(6) 0.7486(5)
C5B* C 0.0870(5) 0.5808(5) 0.8608(4)
H11B* H 0.1310(5) 0.6390(5) 0.8682(4)
C6B* C 0.0056(7) 0.5367(7) 0.9058(5)
H12B* H 0.0095(7) 0.5777(7) 0.9395(5)
H13B* H 0.0025(7) 0.4859(7) 0.9270(5)
H14B* H -0.0464(7) 0.5187(7) 0.8792(5)

loop_
_atom_type_symbol
_atom_type_radius_bond
C 0.68
H 0.23
P 1.05
S 1.02
W 1.37
